data_7004584
loop_
_publ_author_name
'Li, Rongqing'
'Moubaraki, Boujemaa'
'Murray, Keith S.'
'Brooker, Sally'

_publ_section_title
;
 Monomeric, dimeric and 1D chain polymeric copper(ii) complexes of a
 pyrrole-containing tridentate Schiff-base ligand and its 4-brominated
 analogue
;
_journal_issue 43
_journal_name_full 'Dalton Transactions'
_journal_page_first 6014
_journal_page_last 6022
_journal_paper_doi 10.1039/b808845d
_journal_year 2008
_chemical_formula_sum 'C24 H24 Cl2 Cu2 N6'
_chemical_formula_weight 594.48
_chemical_name_systematic
;
?
;
_space_group_IT_number 14
_symmetry_cell_setting monoclinic
_symmetry_space_group_name_Hall '-P 2ybc'
_symmetry_space_group_name_H-M 'P 1 21/c 1'
_atom_sites_solution_hydrogens geom
_atom_sites_solution_primary direct
_atom_sites_solution_secondary difmap
_audit_creation_method SHELXL-97
_cell_angle_alpha 90.00
_cell_angle_beta 90.422(4)
_cell_angle_gamma 90.00
_cell_formula_units_Z 2
_cell_length_a 8.653(3)
_cell_length_b 8.353(3)
_cell_length_c 16.116(5)
_cell_measurement_reflns_used 5362
_cell_measurement_temperature 169(2)
_cell_measurement_theta_max 26.41
_cell_measurement_theta_min 2.35
_cell_volume 1164.8(7)
_computing_structure_refinement 'SHELXL-97 (Sheldrick, 1997)'
_computing_structure_solution 'SHELXS-97 (Sheldrick, 1990)'
_diffrn_ambient_temperature 169(2)
_diffrn_measured_fraction_theta_full 0.665
_diffrn_measured_fraction_theta_max 0.665
_diffrn_measurement_device_type 'Bruker SMART area detector'
_diffrn_measurement_method 'phi and omega scans'
_diffrn_radiation_monochromator graphite
_diffrn_radiation_source 'fine-focus sealed tube'
_diffrn_radiation_type MoK\a
_diffrn_radiation_wavelength 0.71073
_diffrn_reflns_av_R_equivalents 0.0211
_diffrn_reflns_av_sigmaI/netI 0.0229
_diffrn_reflns_limit_h_max 9
_diffrn_reflns_limit_h_min -9
_diffrn_reflns_limit_k_max 8
_diffrn_reflns_limit_k_min -8
_diffrn_reflns_limit_l_max 19
_diffrn_reflns_limit_l_min -2
_diffrn_reflns_number 3244
_diffrn_reflns_theta_full 26.43
_diffrn_reflns_theta_max 26.43
_diffrn_reflns_theta_min 2.75
_exptl_absorpt_coefficient_mu 2.082
_exptl_absorpt_correction_T_max 1.00
_exptl_absorpt_correction_T_min 0.70
_exptl_absorpt_correction_type multi-scan
_exptl_absorpt_process_details SADABS
_exptl_crystal_colour 'dark blue'
_exptl_crystal_density_diffrn 1.695
_exptl_crystal_density_method 'not measured'
_exptl_crystal_description Plate
_exptl_crystal_F_000 604
_exptl_crystal_size_max 0.59
_exptl_crystal_size_mid 0.57
_exptl_crystal_size_min 0.14
_refine_diff_density_max 0.459
_refine_diff_density_min -0.761
_refine_diff_density_rms 0.103
_refine_ls_extinction_method none
_refine_ls_goodness_of_fit_ref 1.446
_refine_ls_hydrogen_treatment constr
_refine_ls_matrix_type full
_refine_ls_number_parameters 154
_refine_ls_number_reflns 1591
_refine_ls_number_restraints 0
_refine_ls_restrained_S_all 1.446
_refine_ls_R_factor_all 0.0649
_refine_ls_R_factor_gt 0.0605
_refine_ls_shift/su_max 0.000
_refine_ls_shift/su_mean 0.000
_refine_ls_structure_factor_coef Fsqd
_refine_ls_weighting_details 'calc w=1/[\s^2^(Fo^2^)+(0.0243P)^2^+7.5929P] where P=(Fo^2^+2Fc^2^)/3'
_refine_ls_weighting_scheme calc
_refine_ls_wR_factor_gt 0.1266
_refine_ls_wR_factor_ref 0.1280
_reflns_number_gt 1514
_reflns_number_total 1591
_reflns_threshold_expression >2sigma(I)
_cod_data_source_file b808845d.txt
_cod_data_source_block cul1clr
_cod_depositor_comments
;
The following automatic conversions were performed:
'_symmetry_cell_setting' value 'Monoclinic' changed to 'monoclinic'
according to '/home/saulius/struct/CIF-dictionaries/cif_core.dic'
dictionary named 'cif_core.dic' version 2.4.1 from
2010-06-29.

'_geom_angle_publ_flag' value 'Y' changed to 'y' according to
'/home/saulius/struct/CIF-dictionaries/cif_core.dic' dictionary named
'cif_core.dic' version 2.4.1 from 2010-06-29 (11
times).

'_geom_bond_publ_flag' value 'Y' changed to 'y' according to
'/home/saulius/struct/CIF-dictionaries/cif_core.dic' dictionary named
'cif_core.dic' version 2.4.1 from 2010-06-29 (5 times).

Automatic conversion script
Id: cif_fix_enum 1527 2010-12-29 10:47:43Z saulius 
;
_cod_original_cell_volume 1164.7(6)
_cod_original_sg_symbol_H-M P2(1)/c
_cod_database_code 7004584

loop_
_symmetry_equiv_pos_as_xyz
'x, y, z'
'-x, y+1/2, -z+1/2'
'-x, -y, -z'
'x, -y-1/2, z-1/2'

loop_
_atom_site_label
_atom_site_type_symbol
_atom_site_fract_x
_atom_site_fract_y
_atom_site_fract_z
_atom_site_U_iso_or_equiv
_atom_site_adp_type
_atom_site_occupancy
_atom_site_symmetry_multiplicity
_atom_site_calc_flag
_atom_site_refinement_flags
_atom_site_disorder_assembly
_atom_site_disorder_group
Cu1 Cu 0.70497(10) 0.02488(10) 0.49604(4) 0.0144(3) Uani 1 1 d . . .
N1 N 0.7720(7) -0.1184(7) 0.5856(3) 0.0157(14) Uani 1 1 d . . .
C2 C 0.8984(8) -0.0626(10) 0.6289(4) 0.0177(18) Uani 1 1 d . . .
C3 C 0.9393(9) -0.1720(10) 0.6900(4) 0.024(2) Uani 1 1 d . . .
H3 H 1.0220 -0.1625 0.7287 0.029 Uiso 1 1 calc R . .
C4 C 0.8355(9) -0.2978(10) 0.6834(4) 0.027(2) Uani 1 1 d . . .
H4 H 0.8345 -0.3922 0.7163 0.033 Uiso 1 1 calc R . .
C5 C 0.7332(9) -0.2597(9) 0.6195(4) 0.0190(17) Uani 1 1 d . . .
H5 H 0.6484 -0.3241 0.6023 0.023 Uiso 1 1 calc R . .
C6 C 0.9480(8) 0.0921(10) 0.6047(4) 0.0210(19) Uani 1 1 d . . .
H6 H 1.0331 0.1428 0.6314 0.025 Uiso 1 1 calc R . .
N2 N 0.8733(7) 0.1616(7) 0.5452(3) 0.0182(14) Uani 1 1 d . . .
C8 C 0.9072(9) 0.3249(9) 0.5194(4) 0.0202(18) Uani 1 1 d . . .
H8A H 0.9869 0.3241 0.4756 0.024 Uiso 1 1 calc R . .
H8B H 0.9476 0.3870 0.5671 0.024 Uiso 1 1 calc R . .
C9 C 0.7606(9) 0.4021(9) 0.4864(4) 0.0213(18) Uani 1 1 d . . .
H9A H 0.6765 0.3852 0.5268 0.026 Uiso 1 1 calc R . .
H9B H 0.7774 0.5189 0.4812 0.026 Uiso 1 1 calc R . .
N3 N 0.6864(7) 0.1773(8) 0.3973(3) 0.0182(15) Uani 1 1 d . . .
C10 C 0.7120(9) 0.3364(10) 0.4042(4) 0.0197(18) Uani 1 1 d . . .
C11 C 0.6961(9) 0.4353(10) 0.3365(4) 0.0225(19) Uani 1 1 d . . .
H11 H 0.7133 0.5470 0.3427 0.027 Uiso 1 1 calc R . .
C12 C 0.6555(9) 0.3747(11) 0.2597(4) 0.025(2) Uani 1 1 d . . .
H12 H 0.6434 0.4432 0.2131 0.030 Uiso 1 1 calc R . .
C13 C 0.6330(9) 0.2132(11) 0.2528(4) 0.026(2) Uani 1 1 d . . .
H13 H 0.6062 0.1674 0.2007 0.031 Uiso 1 1 calc R . .
C14 C 0.6496(9) 0.1170(10) 0.3222(4) 0.0216(18) Uani 1 1 d . . .
H14 H 0.6345 0.0048 0.3166 0.026 Uiso 1 1 calc R . .
Cl1 Cl 0.5530(2) -0.1719(2) 0.43816(9) 0.0207(5) Uani 1 1 d . . .

loop_
_atom_site_aniso_label
_atom_site_aniso_U_11
_atom_site_aniso_U_22
_atom_site_aniso_U_33
_atom_site_aniso_U_23
_atom_site_aniso_U_13
_atom_site_aniso_U_12
Cu1 0.0155(6) 0.0153(6) 0.0124(4) 0.0006(3) -0.0021(2) -0.0030(4)
N1 0.015(4) 0.015(4) 0.016(3) 0.002(2) 0.000(2) -0.002(3)
C2 0.011(5) 0.027(5) 0.015(3) -0.002(2) 0.001(2) -0.003(4)
C3 0.017(5) 0.034(6) 0.022(4) 0.003(3) -0.001(3) 0.004(4)
C4 0.029(6) 0.030(6) 0.023(4) 0.010(3) 0.004(3) 0.004(5)
C5 0.013(5) 0.021(5) 0.023(3) 0.000(3) 0.004(2) -0.003(4)
C6 0.014(5) 0.033(5) 0.016(3) -0.008(3) 0.006(2) -0.009(4)
N2 0.018(4) 0.012(4) 0.024(3) 0.002(2) -0.002(2) -0.011(3)
C8 0.020(5) 0.019(5) 0.021(3) -0.001(3) -0.004(3) -0.007(4)
C9 0.029(5) 0.010(5) 0.025(4) -0.001(3) 0.003(3) -0.010(4)
N3 0.007(4) 0.027(5) 0.020(3) 0.003(2) -0.001(2) -0.004(3)
C10 0.013(5) 0.022(6) 0.025(4) 0.003(3) -0.001(2) 0.000(4)
C11 0.015(5) 0.012(5) 0.040(4) 0.008(3) 0.003(3) 0.000(4)
C12 0.017(5) 0.032(6) 0.028(4) 0.016(3) 0.001(3) 0.001(4)
C13 0.018(5) 0.042(7) 0.019(3) 0.001(3) -0.003(3) 0.003(4)
C14 0.022(5) 0.024(5) 0.019(3) 0.001(3) -0.001(3) 0.001(4)
Cl1 0.0223(11) 0.0214(12) 0.0184(8) -0.0021(6) -0.0019(6) -0.0051(9)

loop_
_atom_type_symbol
_atom_type_description
_atom_type_scat_dispersion_real
_atom_type_scat_dispersion_imag
_atom_type_scat_source
C C 0.0033 0.0016 'International Tables Vol C Tables 4.2.6.8 and 6.1.1.4'
H H 0.0000 0.0000 'International Tables Vol C Tables 4.2.6.8 and 6.1.1.4'
N N 0.0061 0.0033 'International Tables Vol C Tables 4.2.6.8 and 6.1.1.4'
Cl Cl 0.1484 0.1585 'International Tables Vol C Tables 4.2.6.8 and 6.1.1.4'
Cu Cu 0.3201 1.2651 'International Tables Vol C Tables 4.2.6.8 and 6.1.1.4'

loop_
_geom_angle_atom_site_label_1
_geom_angle_atom_site_label_2
_geom_angle_atom_site_label_3
_geom_angle
_geom_angle_site_symmetry_1
_geom_angle_site_symmetry_3
_geom_angle_publ_flag
N1 Cu1 N2 81.2(2) . . y
N1 Cu1 N3 167.3(2) . . y
N2 Cu1 N3 90.3(2) . . y
N1 Cu1 Cl1 91.57(18) . . y
N2 Cu1 Cl1 167.8(2) . . y
N3 Cu1 Cl1 95.04(18) . . y
N1 Cu1 Cl1 102.95(17) . 3_656 y
N2 Cu1 Cl1 100.46(19) . 3_656 y
N3 Cu1 Cl1 87.87(17) . 3_656 y
Cl1 Cu1 Cl1 90.69(7) . 3_656 y
C5 N1 C2 106.9(6) . . ?
C5 N1 Cu1 139.7(5) . . ?
C2 N1 Cu1 113.4(5) . . ?
N1 C2 C3 109.5(7) . . ?
N1 C2 C6 114.3(6) . . ?
C3 C2 C6 136.0(7) . . ?
C4 C3 C2 106.5(6) . . ?
C3 C4 C5 107.0(7) . . ?
N1 C5 C4 110.1(7) . . ?
N2 C6 C2 117.6(7) . . ?
C6 N2 C8 122.2(6) . . ?
C6 N2 Cu1 113.2(5) . . ?
C8 N2 Cu1 124.5(5) . . ?
N2 C8 C9 109.2(6) . . ?
C10 C9 C8 112.6(6) . . ?
C14 N3 C10 118.6(6) . . ?
C14 N3 Cu1 118.9(5) . . ?
C10 N3 Cu1 122.4(4) . . ?
N3 C10 C11 120.6(7) . . ?
N3 C10 C9 118.7(6) . . ?
C11 C10 C9 120.7(8) . . ?
C10 C11 C12 121.0(8) . . ?
C13 C12 C11 118.0(7) . . ?
C12 C13 C14 119.6(7) . . ?
N3 C14 C13 122.1(8) . . ?
Cu1 Cl1 Cu1 89.31(7) . 3_656 y

loop_
_geom_bond_atom_site_label_1
_geom_bond_atom_site_label_2
_geom_bond_distance
_geom_bond_site_symmetry_2
_geom_bond_publ_flag
Cu1 N1 1.959(6) . y
Cu1 N2 2.009(6) . y
Cu1 N3 2.043(6) . y
Cu1 Cl1 2.298(2) . y
Cu1 Cl1 2.766(2) 3_656 y
N1 C5 1.344(9) . ?
N1 C2 1.375(8) . ?
C2 C3 1.388(10) . ?
C2 C6 1.416(11) . ?
C3 C4 1.386(11) . ?
C4 C5 1.390(10) . ?
C6 N2 1.291(9) . ?
N2 C8 1.457(9) . ?
C8 C9 1.515(10) . ?
C9 C10 1.492(9) . ?
N3 C14 1.347(9) . ?
N3 C10 1.352(10) . ?
C10 C11 1.375(10) . ?
C11 C12 1.380(11) . ?
C12 C13 1.367(12) . ?
C13 C14 1.383(10) . ?
Cl1 Cu1 2.766(2) 3_656 ?

loop_
_geom_torsion_atom_site_label_1
_geom_torsion_atom_site_label_2
_geom_torsion_atom_site_label_3
_geom_torsion_atom_site_label_4
_geom_torsion
_geom_torsion_site_symmetry_1
_geom_torsion_site_symmetry_2
_geom_torsion_site_symmetry_3
_geom_torsion_site_symmetry_4
_geom_torsion_publ_flag
N2 Cu1 N1 C5 175.8(8) . . . . ?
N3 Cu1 N1 C5 -135.4(11) . . . . ?
Cl1 Cu1 N1 C5 -14.1(7) . . . . ?
Cl1 Cu1 N1 C5 77.0(7) 3_656 . . . ?
N2 Cu1 N1 C2 -4.6(5) . . . . ?
N3 Cu1 N1 C2 44.2(13) . . . . ?
Cl1 Cu1 N1 C2 165.5(4) . . . . ?
Cl1 Cu1 N1 C2 -103.4(4) 3_656 . . . ?
C5 N1 C2 C3 0.6(8) . . . . ?
Cu1 N1 C2 C3 -179.1(5) . . . . ?
C5 N1 C2 C6 -175.7(6) . . . . ?
Cu1 N1 C2 C6 4.6(7) . . . . ?
N1 C2 C3 C4 0.3(8) . . . . ?
C6 C2 C3 C4 175.4(8) . . . . ?
C2 C3 C4 C5 -1.0(8) . . . . ?
C2 N1 C5 C4 -1.3(8) . . . . ?
Cu1 N1 C5 C4 178.3(6) . . . . ?
C3 C4 C5 N1 1.4(8) . . . . ?
N1 C2 C6 N2 -1.3(9) . . . . ?
C3 C2 C6 N2 -176.2(8) . . . . ?
C2 C6 N2 C8 175.5(6) . . . . ?
C2 C6 N2 Cu1 -2.6(8) . . . . ?
N1 Cu1 N2 C6 4.0(5) . . . . ?
N3 Cu1 N2 C6 -166.5(5) . . . . ?
Cl1 Cu1 N2 C6 -50.3(11) . . . . ?
Cl1 Cu1 N2 C6 105.6(5) 3_656 . . . ?
N1 Cu1 N2 C8 -174.1(6) . . . . ?
N3 Cu1 N2 C8 15.5(6) . . . . ?
Cl1 Cu1 N2 C8 131.7(7) . . . . ?
Cl1 Cu1 N2 C8 -72.4(5) 3_656 . . . ?
C6 N2 C8 C9 -149.6(7) . . . . ?
Cu1 N2 C8 C9 28.3(7) . . . . ?
N2 C8 C9 C10 -71.7(7) . . . . ?
N1 Cu1 N3 C14 98.4(12) . . . . ?
N2 Cu1 N3 C14 146.5(5) . . . . ?
Cl1 Cu1 N3 C14 -22.5(5) . . . . ?
Cl1 Cu1 N3 C14 -113.1(5) 3_656 . . . ?
N1 Cu1 N3 C10 -80.5(13) . . . . ?
N2 Cu1 N3 C10 -32.4(6) . . . . ?
Cl1 Cu1 N3 C10 158.5(6) . . . . ?
Cl1 Cu1 N3 C10 68.0(6) 3_656 . . . ?
C14 N3 C10 C11 2.0(11) . . . . ?
Cu1 N3 C10 C11 -179.0(5) . . . . ?
C14 N3 C10 C9 -176.9(6) . . . . ?
Cu1 N3 C10 C9 2.0(9) . . . . ?
C8 C9 C10 N3 57.3(9) . . . . ?
C8 C9 C10 C11 -121.6(8) . . . . ?
N3 C10 C11 C12 -0.8(12) . . . . ?
C9 C10 C11 C12 178.1(7) . . . . ?
C10 C11 C12 C13 -0.6(12) . . . . ?
C11 C12 C13 C14 0.8(12) . . . . ?
C10 N3 C14 C13 -1.9(11) . . . . ?
Cu1 N3 C14 C13 179.1(6) . . . . ?
C12 C13 C14 N3 0.5(12) . . . . ?
N1 Cu1 Cl1 Cu1 102.98(17) . . . 3_656 ?
N2 Cu1 Cl1 Cu1 156.3(8) . . . 3_656 ?
N3 Cu1 Cl1 Cu1 -87.92(17) . . . 3_656 ?
Cl1 Cu1 Cl1 Cu1 0.0 3_656 . . 3_656 ?
